data_2241329
loop_
_publ_author_name
'Suckert, Stefan'
'W\"ohlert, Susanne'
'Jess, Inke'
'N\"ather, Christian'

_publ_section_title
;
 Crystal structure of
 triaqua(2,6-dimethylpyrazine-\k<i>N</i>^4^)bis(thiocyanato-\k<i>N</i>)manganese(II)
 2,5-dimethylpyrazine disolvate
;
_journal_coeditor_code TK5403
_journal_issue 12
_journal_name_full 'Acta Crystallographica Section E'
_journal_page_first m223
_journal_page_last m224
_journal_paper_doi 10.1107/S2056989015020769
_journal_volume 71
_journal_year 2015
_chemical_formula_iupac '[Mn (N C S)2 (C6 H8 N2) (H2 O)3], 2C6 H8 N2'
_chemical_formula_moiety 'C8 H14 Mn N4 O3 S2, 2(C6 H8 N2)'
_chemical_formula_sum 'C20 H30 Mn N8 O3 S2'
_chemical_formula_weight 549.58
_chemical_name_systematic
'Triaqua(2,6-dimethylpyrazine-\k<i>N</i>^4^)bis(thiocyanato-\k<i>N</i>)manganese(II) 2,5-dimethylpyrazine disolvate'
_space_group_crystal_system monoclinic
_space_group_IT_number 15
_space_group_name_Hall '-C 2yc'
_space_group_name_H-M_alt 'C 1 2/c 1'
_symmetry_space_group_name_Hall '-C 2yc'
_symmetry_space_group_name_H-M 'C 1 2/c 1'
_atom_sites_solution_hydrogens mixed
_audit_creation_method SHELXL-2013
_cell_angle_alpha 90
_cell_angle_beta 93.59(3)
_cell_angle_gamma 90
_cell_formula_units_Z 4
_cell_length_a 15.3650(10)
_cell_length_b 27.9630(14)
_cell_length_c 7.0816(5)
_cell_measurement_reflns_used 12096
_cell_measurement_temperature 200(2)
_cell_measurement_theta_max 28.05
_cell_measurement_theta_min 2.91
_cell_volume 3036.6(3)
_computing_cell_refinement
;
X-AREA (Stoe, 2008)
;
_computing_data_collection
;
X-AREA (Stoe, 2008)
;
_computing_data_reduction
;
X-AREA (Stoe, 2008)
;
_computing_molecular_graphics
;
XP in SHELXTL (Sheldrick, 2008) and DIAMOND (Brandenburg, 1999)
;
_computing_publication_material
;
publCIF (Westrip, 2010)
;
_computing_structure_refinement
;
SHELXL2013 (Sheldrick, 2015)
;
_computing_structure_solution
;
SHELXS97 (Sheldrick, 2008)
;
_diffrn_ambient_temperature 200(2)
_diffrn_measured_fraction_theta_full 0.993
_diffrn_measured_fraction_theta_max 0.991
_diffrn_measurement_device_type 'Stoe IPDS-1'
_diffrn_measurement_method phi-scans
_diffrn_radiation_type MoK\a
_diffrn_radiation_wavelength 0.71073
_diffrn_reflns_av_R_equivalents 0.0343
_diffrn_reflns_limit_h_max 20
_diffrn_reflns_limit_h_min -20
_diffrn_reflns_limit_k_max 33
_diffrn_reflns_limit_k_min -36
_diffrn_reflns_limit_l_max 9
_diffrn_reflns_limit_l_min -9
_diffrn_reflns_number 12096
_diffrn_reflns_theta_full 25.242
_diffrn_reflns_theta_max 28.052
_diffrn_reflns_theta_min 2.914
_exptl_absorpt_coefficient_mu 0.604
_exptl_absorpt_correction_T_max 0.921
_exptl_absorpt_correction_T_min 0.839
_exptl_absorpt_correction_type numerical
_exptl_absorpt_process_details
;
(X-SHAPE and X-RED32; Stoe, 2008)
;
_exptl_crystal_colour yellow
_exptl_crystal_density_diffrn 1.202
_exptl_crystal_description block
_exptl_crystal_F_000 1148
_exptl_crystal_size_max 0.3040
_exptl_crystal_size_mid 0.2257
_exptl_crystal_size_min 0.1260
_platon_squeeze_details
;
;
_refine_diff_density_max 0.561
_refine_diff_density_min -0.447
_refine_ls_extinction_coef 0.0112(14)
_refine_ls_extinction_expression Fc^*^=kFc[1+0.001xFc^2^\l^3^/sin(2\q)]^-1/4^
_refine_ls_extinction_method
;
SHELXL2013 (Sheldrick, 2015)
;
_refine_ls_goodness_of_fit_ref 1.065
_refine_ls_hydrogen_treatment constr
_refine_ls_matrix_type full
_refine_ls_number_parameters 160
_refine_ls_number_reflns 3674
_refine_ls_number_restraints 0
_refine_ls_restrained_S_all 1.065
_refine_ls_R_factor_all 0.0586
_refine_ls_R_factor_gt 0.0464
_refine_ls_shift/su_max 0.001
_refine_ls_shift/su_mean 0.000
_refine_ls_structure_factor_coef Fsqd
_refine_ls_weighting_details 'w=1/[\s^2^(Fo^2^)+(0.0893P)^2^+0.7561P] where P=(Fo^2^+2Fc^2^)/3'
_refine_ls_weighting_scheme calc
_refine_ls_wR_factor_gt 0.1302
_refine_ls_wR_factor_ref 0.1366
_reflns_number_gt 2928
_reflns_number_total 3674
_reflns_threshold_expression 'I > 2\s(I)'
_cod_data_source_file tk5403sup1.cif
_cod_data_source_block I
_cod_database_code 2241329
_shelx_space_group_comment
;
The symmetry employed for this shelxl refinement is uniquely defined
by the following loop, which should always be used as a source of
symmetry information in preference to the above space-group names.
They are only intended as comments.
;
_shelxl_version_number .2013

loop_
_space_group_symop_operation_xyz
'x, y, z'
'-x, y, -z+1/2'
'x+1/2, y+1/2, z'
'-x+1/2, y+1/2, -z+1/2'
'-x, -y, -z'
'x, -y, z-1/2'
'-x+1/2, -y+1/2, -z'
'x+1/2, -y+1/2, z-1/2'

loop_
_atom_site_type_symbol
_atom_site_label
_atom_site_fract_x
_atom_site_fract_y
_atom_site_fract_z
_atom_site_U_iso_or_equiv
_atom_site_adp_type
_atom_site_calc_flag
_atom_site_occupancy
Mn Mn1 0.5000 0.35637(2) 0.7500 0.02817(16) Uani d 1
N N1 0.63645(12) 0.35855(7) 0.8519(3) 0.0392(4) Uani d 1
C C1 0.70974(14) 0.36619(7) 0.8897(3) 0.0320(4) Uani d 1
S S1 0.81250(4) 0.37677(3) 0.94387(10) 0.0516(2) Uani d 1
N N10 0.5000 0.44106(9) 0.7500 0.0384(6) Uani d 1
C C10 0.57337(19) 0.46610(9) 0.7441(4) 0.0466(6) Uani d 1
H H10 0.6271 0.4495 0.7390 0.056 Uiso calc 1
C C11 0.5741(3) 0.51597(10) 0.7453(5) 0.0701(11) Uani d 1
N N11 0.5000 0.54050(11) 0.7500 0.0908(18) Uani d 1
C C14 0.6575(3) 0.54330(13) 0.7435(7) 0.1057(18) Uani d 1
H H14A 0.6836 0.5460 0.8729 0.159 Uiso calc 1
H H14B 0.6458 0.5753 0.6918 0.159 Uiso calc 1
H H14C 0.6979 0.5265 0.6647 0.159 Uiso calc 1
N N20 0.85869(11) 0.27900(7) 0.3202(3) 0.0333(4) Uani d 1
C C20 0.85722(13) 0.32096(8) 0.4089(3) 0.0328(4) Uani d 1
C C21 0.77715(14) 0.34317(8) 0.4339(3) 0.0340(4) Uani d 1
H H21 0.7770 0.3729 0.4986 0.041 Uiso calc 1
C C22 0.70304(13) 0.28263(7) 0.2784(3) 0.0293(4) Uani d 1
C C23 0.78238(13) 0.26022(7) 0.2550(3) 0.0317(4) Uani d 1
H H23 0.7825 0.2304 0.1905 0.038 Uiso calc 1
C C24 0.94162(15) 0.34348(10) 0.4817(4) 0.0481(6) Uani d 1
H H24A 0.9518 0.3727 0.4099 0.072 Uiso calc 1
H H24B 0.9896 0.3210 0.4668 0.072 Uiso calc 1
H H24C 0.9385 0.3514 0.6159 0.072 Uiso calc 1
C C25 0.61833(14) 0.26149(9) 0.2047(3) 0.0397(5) Uani d 1
H H25A 0.5932 0.2812 0.1006 0.060 Uiso calc 1
H H25B 0.5780 0.2604 0.3064 0.060 Uiso calc 1
H H25C 0.6282 0.2290 0.1588 0.060 Uiso calc 1
N N21 0.70130(11) 0.32445(6) 0.3712(3) 0.0327(4) Uani d 1
O O1 0.5000 0.27960(7) 0.7500 0.0436(6) Uani d 1
H H1O1 0.5402 0.2616 0.7278 0.065 Uiso d 1
O O2 0.54166(10) 0.36203(6) 0.4560(3) 0.0431(4) Uani d 1
H H1O2 0.5890 0.3508 0.4324 0.065 Uiso d 1
H H2O2 0.5375 0.3883 0.4048 0.065 Uiso d 1

loop_
_atom_site_aniso_label
_atom_site_aniso_U_11
_atom_site_aniso_U_22
_atom_site_aniso_U_33
_atom_site_aniso_U_12
_atom_site_aniso_U_13
_atom_site_aniso_U_23
Mn1 0.0211(2) 0.0233(2) 0.0402(3) 0.000 0.00231(16) 0.000
N1 0.0256(8) 0.0395(10) 0.0520(12) -0.0022(7) 0.0000(7) -0.0025(9)
C1 0.0309(10) 0.0287(9) 0.0366(11) 0.0015(7) 0.0034(8) 0.0018(8)
S1 0.0252(3) 0.0799(5) 0.0492(4) -0.0089(3) -0.0008(2) -0.0037(3)
N10 0.0544(16) 0.0242(11) 0.0377(14) 0.000 0.0107(12) 0.000
C10 0.0690(17) 0.0307(11) 0.0419(13) -0.0106(10) 0.0184(12) -0.0035(9)
C11 0.120(3) 0.0331(13) 0.0631(19) -0.0243(15) 0.053(2) -0.0122(12)
N11 0.157(4) 0.0227(14) 0.103(3) 0.000 0.095(3) 0.000
C14 0.154(4) 0.0514(19) 0.121(4) -0.052(2) 0.081(3) -0.029(2)
N20 0.0268(8) 0.0384(9) 0.0348(9) 0.0069(7) 0.0023(7) 0.0026(7)
C20 0.0293(9) 0.0389(11) 0.0301(10) 0.0024(8) 0.0012(7) 0.0045(8)
C21 0.0346(10) 0.0353(10) 0.0322(10) 0.0052(8) 0.0030(8) -0.0023(8)
C22 0.0280(9) 0.0341(10) 0.0260(9) 0.0029(7) 0.0036(7) 0.0044(8)
C23 0.0306(9) 0.0320(10) 0.0328(10) 0.0051(7) 0.0032(7) 0.0004(8)
C24 0.0314(11) 0.0581(15) 0.0543(15) -0.0061(10) -0.0010(10) -0.0051(12)
C25 0.0289(10) 0.0502(13) 0.0396(12) -0.0025(9) -0.0009(8) 0.0023(10)
N21 0.0299(8) 0.0384(9) 0.0302(9) 0.0072(7) 0.0043(6) 0.0019(7)
O1 0.0194(9) 0.0231(10) 0.0887(19) 0.000 0.0056(10) 0.000
O2 0.0298(8) 0.0495(10) 0.0508(10) 0.0038(6) 0.0098(7) -0.0048(8)

loop_
_atom_type_symbol
_atom_type_description
_atom_type_scat_dispersion_real
_atom_type_scat_dispersion_imag
_atom_type_scat_source
C C 0.0033 0.0016 'International Tables Vol C Tables 4.2.6.8 and 6.1.1.4'
Mn Mn 0.3368 0.7283 'International Tables Vol C Tables 4.2.6.8 and 6.1.1.4'
N N 0.0061 0.0033 'International Tables Vol C Tables 4.2.6.8 and 6.1.1.4'
S S 0.1246 0.1234 'International Tables Vol C Tables 4.2.6.8 and 6.1.1.4'
O O 0.0106 0.0060 'International Tables Vol C Tables 4.2.6.8 and 6.1.1.4'
H H 0.0000 0.0000 'International Tables Vol C Tables 4.2.6.8 and 6.1.1.4'

loop_
_geom_angle_atom_site_label_1
_geom_angle_atom_site_label_2
_geom_angle_atom_site_label_3
_geom_angle_site_symmetry_1
_geom_angle_site_symmetry_3
_geom_angle
O1 Mn1 N1 . 2_656 91.61(5)
O1 Mn1 N1 . . 91.61(5)
N1 Mn1 N1 2_656 . 176.79(10)
O1 Mn1 O2 . 2_656 94.09(5)
N1 Mn1 O2 2_656 2_656 88.89(8)
N1 Mn1 O2 . 2_656 90.88(8)
O1 Mn1 O2 . . 94.09(5)
N1 Mn1 O2 2_656 . 90.88(8)
N1 Mn1 O2 . . 88.89(8)
O2 Mn1 O2 2_656 . 171.82(9)
O1 Mn1 N10 . . 180.0
N1 Mn1 N10 2_656 . 88.39(5)
N1 Mn1 N10 . . 88.39(5)
O2 Mn1 N10 2_656 . 85.91(5)
O2 Mn1 N10 . . 85.91(5)
C1 N1 Mn1 . . 169.32(19)
N1 C1 S1 . . 179.7(2)
C10 N10 C10 . 2_656 116.5(3)
C10 N10 Mn1 . . 121.76(15)
C10 N10 Mn1 2_656 . 121.77(15)
N10 C10 C11 . . 122.2(3)
N11 C11 C10 . . 120.6(3)
N11 C11 C14 . . 118.2(3)
C10 C11 C14 . . 121.2(4)
C11 N11 C11 . 2_656 118.0(3)
C20 N20 C23 . . 117.86(17)
N20 C20 C21 . . 119.46(19)
N20 C20 C24 . . 119.41(19)
C21 C20 C24 . . 121.1(2)
N21 C21 C20 . . 122.9(2)
N21 C22 C23 . . 119.70(19)
N21 C22 C25 . . 118.18(18)
C23 C22 C25 . . 122.12(19)
N20 C23 C22 . . 122.52(19)
C21 N21 C22 . . 117.57(17)

loop_
_geom_bond_atom_site_label_1
_geom_bond_atom_site_label_2
_geom_bond_site_symmetry_2
_geom_bond_distance
Mn1 O1 . 2.147(2)
Mn1 N1 2_656 2.175(2)
Mn1 N1 . 2.175(2)
Mn1 O2 2_656 2.2216(18)
Mn1 O2 . 2.2216(18)
Mn1 N10 . 2.368(2)
N1 C1 . 1.161(3)
C1 S1 . 1.628(2)
N10 C10 . 1.330(3)
N10 C10 2_656 1.330(3)
C10 C11 . 1.395(4)
C11 N11 . 1.331(4)
C11 C14 . 1.493(5)
N11 C11 2_656 1.331(4)
N20 C20 . 1.332(3)
N20 C23 . 1.340(3)
C20 C21 . 1.399(3)
C20 C24 . 1.504(3)
C21 N21 . 1.328(3)
C22 N21 . 1.343(3)
C22 C23 . 1.390(3)
C22 C25 . 1.493(3)

loop_
_geom_hbond_atom_site_label_D
_geom_hbond_atom_site_label_H
_geom_hbond_atom_site_label_A
_geom_hbond_site_symmetry_A
_geom_hbond_distance_DH
_geom_hbond_distance_HA
_geom_hbond_distance_DA
_geom_hbond_angle_DHA
O1 H1O1 N20 7_656 0.82 1.97 2.790(2) 177
O2 H1O2 N21 . 0.82 1.95 2.769(2) 179
O2 H2O2 N11 5_666 0.82 2.33 3.138(3) 170

loop_
_platon_squeeze_void_nr
_platon_squeeze_void_average_x
_platon_squeeze_void_average_y
_platon_squeeze_void_average_z
_platon_squeeze_void_volume
_platon_squeeze_void_count_electrons
1 0.500 0.000 -0.010 273.2 1.8
2 0.000 0.500 -0.040 273.2 1.8
